data_7003123
loop_
_publ_author_name
'Chandrasekhar, Vadapalli'
'Azhakar, Ramachandran'
'Senapati, Tapas'
'Thilagar, Pakkirisamy'
'Ghosh, Surajit'
'Verma, Sandeep'
'Boomishankar, Ramamoorthy'
'Steiner, Alexander'
'K\"ogerler, Paul'

_publ_section_title
;
 Synthesis, structure, magnetism and nuclease activity of tetranuclear
 copper(ii) phosphonates containing ancillary 2,2&#x2032;-bipyridine or
 1,10-phenanthroline ligands
;
_journal_issue 9
_journal_name_full 'Dalton Transactions'
_journal_page_first 1150
_journal_page_last 1160
_journal_paper_doi 10.1039/b712876b
_journal_year 2008
_chemical_formula_sum 'C56 H62 Cl10 Cu4 N10 O12 P2'
_chemical_formula_weight 1737.76
_chemical_name_systematic
;
?
;
_space_group_IT_number 2
_symmetry_cell_setting triclinic
_symmetry_space_group_name_Hall '-P 1'
_symmetry_space_group_name_H-M 'P -1'
_atom_sites_solution_hydrogens geom
_atom_sites_solution_primary direct
_atom_sites_solution_secondary difmap
_audit_creation_method SHELXL-97
_cell_angle_alpha 67.88(3)
_cell_angle_beta 72.84(3)
_cell_angle_gamma 84.47(3)
_cell_formula_units_Z 1
_cell_length_a 10.762(3)
_cell_length_b 12.649(4)
_cell_length_c 14.253(4)
_cell_measurement_temperature 213(2)
_cell_volume 1717.2(10)
_computing_structure_refinement 'SHELXL-97 (Sheldrick, 1997)'
_computing_structure_solution 'SHELXS-97 (Sheldrick, 1990)'
_diffrn_ambient_temperature 213(2)
_diffrn_measured_fraction_theta_full 0.917
_diffrn_measured_fraction_theta_max 0.917
_diffrn_measurement_device_type 'STOE IPDS'
_diffrn_radiation_monochromator graphite
_diffrn_radiation_source 'fine-focus sealed tube'
_diffrn_radiation_type MoK\a
_diffrn_radiation_wavelength 0.71073
_diffrn_reflns_av_R_equivalents 0.0747
_diffrn_reflns_av_sigmaI/netI 0.1121
_diffrn_reflns_limit_h_max 12
_diffrn_reflns_limit_h_min -11
_diffrn_reflns_limit_k_max 14
_diffrn_reflns_limit_k_min -14
_diffrn_reflns_limit_l_max 16
_diffrn_reflns_limit_l_min -16
_diffrn_reflns_number 10919
_diffrn_reflns_theta_full 24.27
_diffrn_reflns_theta_max 24.27
_diffrn_reflns_theta_min 1.89
_exptl_absorpt_coefficient_mu 1.723
_exptl_absorpt_correction_type none
_exptl_crystal_colour blue
_exptl_crystal_density_diffrn 1.680
_exptl_crystal_density_method 'not measured'
_exptl_crystal_description parallelopiped
_exptl_crystal_F_000 880
_exptl_crystal_size_max .1
_exptl_crystal_size_mid .2
_exptl_crystal_size_min .1
_refine_diff_density_max 0.741
_refine_diff_density_min -0.694
_refine_diff_density_rms 0.091
_refine_ls_extinction_method none
_refine_ls_goodness_of_fit_ref 0.833
_refine_ls_hydrogen_treatment mixed
_refine_ls_matrix_type full
_refine_ls_number_parameters 421
_refine_ls_number_reflns 5117
_refine_ls_number_restraints 71
_refine_ls_restrained_S_all 0.829
_refine_ls_R_factor_all 0.0955
_refine_ls_R_factor_gt 0.0516
_refine_ls_shift/su_max 0.000
_refine_ls_shift/su_mean 0.000
_refine_ls_structure_factor_coef Fsqd
_refine_ls_weighting_details 'calc w=1/[\s^2^(Fo^2^)+(0.0752P)^2^+0.0000P] where P=(Fo^2^+2Fc^2^)/3'
_refine_ls_weighting_scheme calc
_refine_ls_wR_factor_gt 0.1207
_refine_ls_wR_factor_ref 0.1346
_reflns_number_gt 2857
_reflns_number_total 5117
_reflns_threshold_expression >2sigma(I)
_cod_data_source_file b712876b.txt
_cod_data_source_block compound1
_cod_depositor_comments
;
The following automatic conversions were performed:
'_symmetry_cell_setting' value 'Triclinic' changed to 'triclinic'
according to '/home/saulius/struct/CIF-dictionaries/cif_core.dic'
dictionary named 'cif_core.dic' version 2.4.1 from 2010-06-29.

Automatic conversion script
Id: cif_fix_enum 1527 2010-12-29 10:47:43Z saulius 
;
_cod_original_cell_volume 1717.2(8)
_cod_original_sg_symbol_H-M P-1
_cod_database_code 7003123

loop_
_symmetry_equiv_pos_as_xyz
'x, y, z'
'-x, -y, -z'

loop_
_atom_site_label
_atom_site_type_symbol
_atom_site_fract_x
_atom_site_fract_y
_atom_site_fract_z
_atom_site_U_iso_or_equiv
_atom_site_adp_type
_atom_site_occupancy
_atom_site_symmetry_multiplicity
_atom_site_calc_flag
_atom_site_refinement_flags
_atom_site_disorder_assembly
_atom_site_disorder_group
Cu1 Cu -0.03338(8) 0.80276(6) 0.50444(6) 0.0412(2) Uani 1 1 d . . .
Cu2 Cu 0.24842(8) 0.92567(6) 0.46385(6) 0.0473(3) Uani 1 1 d . . .
N1 N -0.0182(5) 0.7277(4) 0.4001(4) 0.0405(12) Uani 1 1 d . . .
N2 N -0.1597(5) 0.6722(4) 0.5940(4) 0.0412(13) Uani 1 1 d . . .
N3 N 0.3709(5) 0.9338(4) 0.3268(4) 0.0495(14) Uani 1 1 d . . .
N4 N 0.3654(5) 1.0569(4) 0.4366(4) 0.0428(13) Uani 1 1 d . . .
N10 N 0.5279(7) 0.3019(5) 0.9867(5) 0.0571(16) Uani 1 1 d . . .
O1 O -0.0763(4) 0.8582(3) 0.6178(3) 0.0425(10) Uani 1 1 d . . .
O2 O 0.1424(4) 0.9484(4) 0.5859(3) 0.0498(11) Uani 1 1 d . . .
O3 O -0.0656(4) 1.0605(3) 0.6035(3) 0.0458(11) Uani 1 1 d . . .
O11 O 0.4621(6) 0.3170(5) 0.9238(4) 0.0817(17) Uani 1 1 d . . .
O12 O 0.4827(6) 0.3237(5) 1.0676(4) 0.0836(17) Uani 1 1 d . . .
O13 O 0.6380(6) 0.2665(5) 0.9641(5) 0.0850(17) Uani 1 1 d . . .
P1 P -0.00422(17) 0.94170(13) 0.63797(12) 0.0398(4) Uani 1 1 d . C .
C1 C -0.0255(7) 0.8944(6) 0.7771(5) 0.0594(19) Uani 1 1 d DU . .
H1 H 0.0003 0.8135 0.7952 0.071 Uiso 1 1 calc R A 1
C2 C -0.1614(8) 0.8861(6) 0.8440(5) 0.064(2) Uani 1 1 d DU C .
H2A H -0.2141 0.8420 0.8256 0.076 Uiso 1 1 calc R B 1
H2B H -0.1976 0.9627 0.8310 0.076 Uiso 1 1 calc R B 1
C3 C -0.1672(15) 0.8280(16) 0.9614(9) 0.090(5) Uiso 0.589(10) 1 d PDU C 1
H3A H -0.1472 0.7469 0.9777 0.108 Uiso 0.589(10) 1 calc PR C 1
H3B H -0.2549 0.8341 1.0052 0.108 Uiso 0.589(10) 1 calc PR C 1
C4 C -0.0663(13) 0.8874(17) 0.9860(14) 0.117(6) Uiso 0.589(10) 1 d PDU C 1
H4A H -0.0895 0.9676 0.9724 0.140 Uiso 0.589(10) 1 calc PR C 1
H4B H -0.0705 0.8507 1.0609 0.140 Uiso 0.589(10) 1 calc PR C 1
C5 C 0.0740(12) 0.8814(12) 0.9190(8) 0.068(4) Uiso 0.589(10) 1 d PDU C 1
H5A H 0.1353 0.9186 0.9362 0.082 Uiso 0.589(10) 1 calc PR C 1
H5B H 0.0996 0.8019 0.9310 0.082 Uiso 0.589(10) 1 calc PR C 1
C6 C 0.0709(12) 0.9444(10) 0.8047(8) 0.062(4) Uiso 0.589(10) 1 d PDU C 1
H6A H 0.0500 1.0245 0.7938 0.074 Uiso 0.589(10) 1 calc PR C 1
H6B H 0.1574 0.9422 0.7574 0.074 Uiso 0.589(10) 1 calc PR C 1
C3' C -0.1647(18) 0.8782(19) 0.9552(11) 0.071(6) Uiso 0.411(10) 1 d PDU C 2
H3'1 H -0.2535 0.8615 1.0021 0.085 Uiso 0.411(10) 1 calc PR C 2
H3'2 H -0.1355 0.9507 0.9522 0.085 Uiso 0.411(10) 1 calc PR C 2
C4' C -0.0719(18) 0.7801(19) 0.9971(16) 0.101(8) Uiso 0.411(10) 1 d PDU C 2
H4'1 H -0.0724 0.7735 1.0679 0.121 Uiso 0.411(10) 1 calc PR C 2
H4'2 H -0.1051 0.7077 1.0027 0.121 Uiso 0.411(10) 1 calc PR C 2
C5' C 0.0684(19) 0.800(2) 0.9256(14) 0.100(8) Uiso 0.411(10) 1 d PDU C 2
H5'1 H 0.1230 0.7364 0.9544 0.120 Uiso 0.411(10) 1 calc PR C 2
H5'2 H 0.1042 0.8705 0.9211 0.120 Uiso 0.411(10) 1 calc PR C 2
C6' C 0.0662(19) 0.8084(17) 0.8154(14) 0.092(7) Uiso 0.411(10) 1 d PDU C 2
H6'1 H 0.1534 0.8286 0.7663 0.111 Uiso 0.411(10) 1 calc PR C 2
H6'2 H 0.0411 0.7342 0.8190 0.111 Uiso 0.411(10) 1 calc PR C 2
C11 C 0.0601(7) 0.7611(5) 0.3017(5) 0.0459(16) Uani 1 1 d . . .
H11 H 0.1059 0.8307 0.2747 0.055 Uiso 1 1 calc R . .
C12 C 0.0776(7) 0.6990(6) 0.2375(5) 0.0519(17) Uani 1 1 d . . .
H12 H 0.1350 0.7243 0.1691 0.062 Uiso 1 1 calc R . .
C13 C 0.0066(7) 0.5975(6) 0.2783(5) 0.0535(18) Uani 1 1 d . . .
H13 H 0.0155 0.5528 0.2369 0.064 Uiso 1 1 calc R . .
C14 C -0.0757(7) 0.5626(5) 0.3780(5) 0.0453(16) Uani 1 1 d . . .
H14 H -0.1229 0.4936 0.4057 0.054 Uiso 1 1 calc R . .
C15 C -0.0895(6) 0.6293(5) 0.4381(5) 0.0374(15) Uani 1 1 d . . .
C16 C -0.1733(6) 0.5990(5) 0.5479(5) 0.0403(15) Uani 1 1 d . . .
C17 C -0.2591(7) 0.5068(5) 0.5995(5) 0.0472(17) Uani 1 1 d . . .
H17 H -0.2672 0.4576 0.5659 0.057 Uiso 1 1 calc R . .
C18 C -0.3326(7) 0.4891(6) 0.7017(6) 0.0554(19) Uani 1 1 d . . .
H18 H -0.3916 0.4270 0.7384 0.066 Uiso 1 1 calc R . .
C19 C -0.3202(7) 0.5613(5) 0.7501(5) 0.0507(17) Uani 1 1 d . . .
H19 H -0.3699 0.5498 0.8196 0.061 Uiso 1 1 calc R . .
C20 C -0.2310(7) 0.6530(5) 0.6927(5) 0.0482(17) Uani 1 1 d . . .
H20 H -0.2212 0.7027 0.7252 0.058 Uiso 1 1 calc R . .
C21 C 0.3700(7) 0.8657(6) 0.2739(6) 0.0583(19) Uani 1 1 d . . .
H21 H 0.3151 0.8007 0.3087 0.070 Uiso 1 1 calc R . .
C22 C 0.4439(8) 0.8849(7) 0.1729(6) 0.068(2) Uani 1 1 d . . .
H22 H 0.4383 0.8358 0.1384 0.082 Uiso 1 1 calc R . .
C23 C 0.5278(8) 0.9796(7) 0.1223(6) 0.067(2) Uani 1 1 d . . .
H23 H 0.5797 0.9955 0.0526 0.080 Uiso 1 1 calc R . .
C24 C 0.5344(7) 1.0497(6) 0.1746(5) 0.0597(19) Uani 1 1 d . . .
H24 H 0.5926 1.1124 0.1420 0.072 Uiso 1 1 calc R . .
C25 C 0.4548(7) 1.0269(5) 0.2755(5) 0.0491(17) Uani 1 1 d . . .
C26 C 0.4542(6) 1.0931(5) 0.3409(5) 0.0457(16) Uani 1 1 d . . .
C27 C 0.5375(7) 1.1858(6) 0.3097(6) 0.0573(19) Uani 1 1 d . . .
H27 H 0.5971 1.2114 0.2422 0.069 Uiso 1 1 calc R . .
C28 C 0.5309(8) 1.2393(6) 0.3798(6) 0.063(2) Uani 1 1 d . . .
H28 H 0.5856 1.3022 0.3603 0.075 Uiso 1 1 calc R . .
C29 C 0.4430(8) 1.1991(6) 0.4789(6) 0.058(2) Uani 1 1 d . . .
H29 H 0.4391 1.2326 0.5284 0.070 Uiso 1 1 calc R . .
C30 C 0.3617(7) 1.1098(5) 0.5039(5) 0.0495(17) Uani 1 1 d . . .
H30 H 0.3007 1.0841 0.5707 0.059 Uiso 1 1 calc R . .
C100 C 0.7318(9) 0.4806(9) 0.0417(7) 0.091(3) Uani 1 1 d . . .
H10A H 0.6875 0.4171 0.0408 0.109 Uiso 1 1 calc R . .
H10B H 0.6730 0.5456 0.0333 0.109 Uiso 1 1 calc R . .
Cl1 Cl 0.20417(18) 0.72864(13) 0.52755(15) 0.0592(5) Uani 1 1 d . . .
Cl11 Cl 0.8701(3) 0.5171(4) -0.0620(2) 0.1368(13) Uani 1 1 d . . .
Cl12 Cl 0.7645(3) 0.4408(3) 0.1641(2) 0.1160(10) Uani 1 1 d . . .
C200 C 0.6836(9) 0.6817(7) 0.2476(7) 0.083(3) Uani 1 1 d . . .
H20A H 0.6320 0.7054 0.1970 0.099 Uiso 1 1 calc R . .
H20B H 0.7588 0.6399 0.2216 0.099 Uiso 1 1 calc R . .
Cl21 Cl 0.5895(3) 0.5926(2) 0.36983(19) 0.0959(8) Uani 1 1 d . . .
Cl22 Cl 0.7384(2) 0.80415(19) 0.25680(18) 0.0828(6) Uani 1 1 d . . .

loop_
_atom_site_aniso_label
_atom_site_aniso_U_11
_atom_site_aniso_U_22
_atom_site_aniso_U_33
_atom_site_aniso_U_23
_atom_site_aniso_U_13
_atom_site_aniso_U_12
Cu1 0.0450(5) 0.0333(4) 0.0484(5) -0.0157(3) -0.0139(4) -0.0075(3)
Cu2 0.0434(6) 0.0454(5) 0.0600(5) -0.0252(4) -0.0147(4) -0.0055(4)
N1 0.032(3) 0.037(3) 0.053(3) -0.011(2) -0.020(3) -0.003(2)
N2 0.044(3) 0.039(3) 0.044(3) -0.017(2) -0.014(3) 0.001(2)
N3 0.044(4) 0.049(3) 0.064(4) -0.026(3) -0.022(3) 0.007(3)
N4 0.042(3) 0.039(3) 0.053(3) -0.023(3) -0.016(3) 0.004(2)
N10 0.062(5) 0.047(3) 0.058(4) -0.015(3) -0.013(4) -0.010(3)
O1 0.044(3) 0.036(2) 0.052(2) -0.0185(19) -0.015(2) -0.0082(19)
O2 0.042(3) 0.061(3) 0.057(3) -0.029(2) -0.017(2) -0.007(2)
O3 0.052(3) 0.034(2) 0.052(3) -0.016(2) -0.014(2) -0.003(2)
O11 0.088(5) 0.096(4) 0.083(4) -0.044(3) -0.043(4) 0.010(3)
O12 0.107(5) 0.091(4) 0.070(4) -0.048(3) -0.027(3) 0.010(3)
O13 0.064(4) 0.093(4) 0.088(4) -0.030(3) -0.010(3) -0.003(3)
P1 0.0448(11) 0.0358(8) 0.0423(9) -0.0132(7) -0.0165(8) -0.0069(7)
C1 0.061(5) 0.071(5) 0.046(4) -0.019(4) -0.018(4) 0.000(4)
C2 0.086(6) 0.059(4) 0.039(4) -0.018(3) -0.004(4) -0.018(4)
C11 0.047(4) 0.046(4) 0.046(4) -0.013(3) -0.017(3) -0.006(3)
C12 0.047(5) 0.057(4) 0.047(4) -0.017(3) -0.009(3) -0.006(3)
C13 0.054(5) 0.054(4) 0.062(5) -0.032(4) -0.020(4) 0.012(4)
C14 0.054(5) 0.031(3) 0.056(4) -0.017(3) -0.021(3) 0.002(3)
C15 0.040(4) 0.030(3) 0.045(4) -0.011(3) -0.019(3) -0.002(3)
C16 0.036(4) 0.040(3) 0.051(4) -0.019(3) -0.018(3) 0.001(3)
C17 0.052(5) 0.044(4) 0.046(4) -0.017(3) -0.009(3) -0.012(3)
C18 0.045(5) 0.045(4) 0.073(5) -0.012(3) -0.018(4) -0.021(3)
C19 0.047(5) 0.051(4) 0.055(4) -0.021(3) -0.011(3) -0.007(3)
C20 0.051(5) 0.044(4) 0.054(4) -0.021(3) -0.014(3) -0.006(3)
C21 0.048(5) 0.061(4) 0.086(6) -0.041(4) -0.034(4) 0.013(4)
C22 0.060(6) 0.093(6) 0.075(5) -0.058(5) -0.024(4) 0.020(5)
C23 0.057(6) 0.088(6) 0.066(5) -0.045(5) -0.017(4) 0.018(5)
C24 0.052(5) 0.068(5) 0.049(4) -0.016(4) -0.006(4) -0.002(4)
C25 0.051(5) 0.041(4) 0.059(4) -0.017(3) -0.021(4) 0.002(3)
C26 0.036(4) 0.046(4) 0.054(4) -0.013(3) -0.018(3) -0.002(3)
C27 0.048(5) 0.058(4) 0.063(4) -0.016(4) -0.018(4) -0.007(4)
C28 0.071(6) 0.047(4) 0.075(5) -0.017(4) -0.028(4) -0.017(4)
C29 0.069(6) 0.051(4) 0.072(5) -0.029(4) -0.031(4) -0.004(4)
C30 0.045(5) 0.050(4) 0.057(4) -0.023(3) -0.014(3) -0.003(3)
C100 0.066(6) 0.109(7) 0.111(7) -0.055(6) -0.024(5) 0.002(5)
Cl1 0.0597(13) 0.0381(8) 0.0862(13) -0.0214(9) -0.0311(10) -0.0004(8)
Cl11 0.104(2) 0.233(4) 0.0908(19) -0.081(2) -0.0187(16) -0.014(2)
Cl12 0.120(2) 0.133(2) 0.0857(17) -0.0476(16) 0.0081(15) -0.0418(18)
C200 0.090(7) 0.093(6) 0.103(7) -0.051(5) -0.063(6) 0.009(5)
Cl21 0.0944(19) 0.1103(18) 0.0941(17) -0.0375(14) -0.0326(14) -0.0293(15)
Cl22 0.0867(17) 0.0774(14) 0.0941(15) -0.0282(12) -0.0437(13) 0.0016(12)

loop_
_atom_type_symbol
_atom_type_description
_atom_type_scat_dispersion_real
_atom_type_scat_dispersion_imag
_atom_type_scat_source
C C 0.0033 0.0016 'International Tables Vol C Tables 4.2.6.8 and 6.1.1.4'
H H 0.0000 0.0000 'International Tables Vol C Tables 4.2.6.8 and 6.1.1.4'
N N 0.0061 0.0033 'International Tables Vol C Tables 4.2.6.8 and 6.1.1.4'
O O 0.0106 0.0060 'International Tables Vol C Tables 4.2.6.8 and 6.1.1.4'
P P 0.1023 0.0942 'International Tables Vol C Tables 4.2.6.8 and 6.1.1.4'
Cu Cu 0.3201 1.2651 'International Tables Vol C Tables 4.2.6.8 and 6.1.1.4'
Cl Cl 0.1484 0.1585 'International Tables Vol C Tables 4.2.6.8 and 6.1.1.4'

loop_
_geom_angle_atom_site_label_1
_geom_angle_atom_site_label_2
_geom_angle_atom_site_label_3
_geom_angle
_geom_angle_site_symmetry_1
_geom_angle_site_symmetry_3
_geom_angle_publ_flag
O1 Cu1 O3 96.19(16) . 2_576 ?
O1 Cu1 N2 89.65(18) . . ?
O3 Cu1 N2 167.5(2) 2_576 . ?
O1 Cu1 N1 169.60(19) . . ?
O3 Cu1 N1 93.04(18) 2_576 . ?
N2 Cu1 N1 80.38(19) . . ?
O1 Cu1 Cl1 94.45(14) . . ?
O3 Cu1 Cl1 83.25(14) 2_576 . ?
N2 Cu1 Cl1 107.32(16) . . ?
N1 Cu1 Cl1 91.36(15) . . ?
O2 Cu2 N3 168.5(2) . . ?
O2 Cu2 N4 89.40(19) . . ?
N3 Cu2 N4 80.0(2) . . ?
O2 Cu2 Cl1 95.39(14) . . ?
N3 Cu2 Cl1 95.97(16) . . ?
N4 Cu2 Cl1 150.23(16) . . ?
O2 Cu2 O3 91.58(17) . 2_576 ?
N3 Cu2 O3 91.26(19) . 2_576 ?
N4 Cu2 O3 126.07(18) . 2_576 ?
Cl1 Cu2 O3 83.25(11) . 2_576 ?
C11 N1 C15 118.5(5) . . ?
C11 N1 Cu1 126.1(4) . . ?
C15 N1 Cu1 115.2(4) . . ?
C20 N2 C16 118.3(5) . . ?
C20 N2 Cu1 125.4(4) . . ?
C16 N2 Cu1 116.2(4) . . ?
C21 N3 C25 117.1(6) . . ?
C21 N3 Cu2 126.4(5) . . ?
C25 N3 Cu2 116.1(4) . . ?
C30 N4 C26 118.5(5) . . ?
C30 N4 Cu2 126.4(4) . . ?
C26 N4 Cu2 115.1(4) . . ?
O13 N10 O12 121.9(7) . . ?
O13 N10 O11 117.5(7) . . ?
O12 N10 O11 120.6(7) . . ?
P1 O1 Cu1 130.7(3) . . ?
P1 O2 Cu2 133.9(3) . . ?
P1 O3 Cu1 122.9(3) . 2_576 ?
P1 O3 Cu2 116.2(2) . 2_576 ?
Cu1 O3 Cu2 99.30(17) 2_576 2_576 ?
O1 P1 O2 114.0(2) . . ?
O1 P1 O3 109.3(2) . . ?
O2 P1 O3 111.1(3) . . ?
O1 P1 C1 108.2(3) . . ?
O2 P1 C1 106.4(3) . . ?
O3 P1 C1 107.7(3) . . ?
C6' C1 C6 69.5(10) . . ?
C6' C1 C2 118.7(10) . . ?
C6 C1 C2 116.4(7) . . ?
C6' C1 P1 114.5(8) . . ?
C6 C1 P1 113.5(6) . . ?
C2 C1 P1 116.0(5) . . ?
C1 C2 C3 110.6(8) . . ?
C1 C2 C3' 110.5(9) . . ?
C3 C2 C3' 22.8(9) . . ?
C2 C3 C4 109.2(11) . . ?
C5 C4 C3 112.4(13) . . ?
C6 C5 C4 104.8(11) . . ?
C1 C6 C5 112.5(9) . . ?
C2 C3' C4' 107.5(13) . . ?
C5' C4' C3' 112.8(16) . . ?
C4' C5' C6' 107.8(15) . . ?
C1 C6' C5' 110.4(13) . . ?
N1 C11 C12 123.6(6) . . ?
C11 C12 C13 117.2(6) . . ?
C14 C13 C12 120.3(6) . . ?
C13 C14 C15 119.7(6) . . ?
N1 C15 C14 120.7(6) . . ?
N1 C15 C16 114.6(5) . . ?
C14 C15 C16 124.5(5) . . ?
N2 C16 C17 122.4(6) . . ?
N2 C16 C15 113.4(5) . . ?
C17 C16 C15 124.2(5) . . ?
C18 C17 C16 118.2(6) . . ?
C19 C18 C17 120.5(6) . . ?
C18 C19 C20 118.0(6) . . ?
N2 C20 C19 122.5(6) . . ?
N3 C21 C22 124.0(7) . . ?
C21 C22 C23 117.9(7) . . ?
C24 C23 C22 119.8(7) . . ?
C23 C24 C25 119.1(7) . . ?
C24 C25 N3 121.9(6) . . ?
C24 C25 C26 124.6(6) . . ?
N3 C25 C26 113.4(6) . . ?
N4 C26 C27 121.3(6) . . ?
N4 C26 C25 114.5(5) . . ?
C27 C26 C25 124.2(6) . . ?
C28 C27 C26 119.0(7) . . ?
C29 C28 C27 119.2(6) . . ?
C30 C29 C28 119.0(6) . . ?
N4 C30 C29 122.8(6) . . ?
Cl11 C100 Cl12 112.4(5) . . ?
Cu2 Cl1 Cu1 82.27(7) . . ?
Cl21 C200 Cl22 111.0(4) . . ?

loop_
_geom_bond_atom_site_label_1
_geom_bond_atom_site_label_2
_geom_bond_distance
_geom_bond_site_symmetry_2
_geom_bond_publ_flag
Cu1 O1 1.914(4) . ?
Cu1 O3 1.969(4) 2_576 ?
Cu1 N2 2.007(5) . ?
Cu1 N1 2.007(5) . ?
Cu1 Cl1 2.707(2) . ?
Cu2 O2 1.885(4) . ?
Cu2 N3 1.980(5) . ?
Cu2 N4 2.030(5) . ?
Cu2 Cl1 2.3520(19) . ?
Cu2 O3 2.396(4) 2_576 ?
N1 C11 1.334(8) . ?
N1 C15 1.366(7) . ?
N2 C20 1.330(8) . ?
N2 C16 1.360(7) . ?
N3 C21 1.344(8) . ?
N3 C25 1.379(8) . ?
N4 C30 1.349(7) . ?
N4 C26 1.352(8) . ?
N10 O13 1.220(8) . ?
N10 O12 1.236(7) . ?
N10 O11 1.249(8) . ?
O1 P1 1.523(4) . ?
O2 P1 1.528(5) . ?
O3 P1 1.543(4) . ?
O3 Cu1 1.969(4) 2_576 ?
O3 Cu2 2.396(4) 2_576 ?
P1 C1 1.791(6) . ?
C1 C6' 1.456(15) . ?
C1 C6 1.479(11) . ?
C1 C2 1.480(9) . ?
C2 C3 1.537(12) . ?
C2 C3' 1.539(13) . ?
C3 C4 1.564(14) . ?
C4 C5 1.542(14) . ?
C5 C6 1.529(12) . ?
C3' C4' 1.565(16) . ?
C4' C5' 1.534(16) . ?
C5' C6' 1.540(15) . ?
C11 C12 1.378(8) . ?
C12 C13 1.391(9) . ?
C13 C14 1.364(9) . ?
C14 C15 1.383(8) . ?
C15 C16 1.480(8) . ?
C16 C17 1.384(8) . ?
C17 C18 1.380(9) . ?
C18 C19 1.371(9) . ?
C19 C20 1.405(9) . ?
C21 C22 1.365(10) . ?
C22 C23 1.395(11) . ?
C23 C24 1.374(9) . ?
C24 C25 1.376(9) . ?
C25 C26 1.468(9) . ?
C26 C27 1.396(9) . ?
C27 C28 1.386(9) . ?
C28 C29 1.382(10) . ?
C29 C30 1.368(9) . ?
C100 Cl11 1.713(9) . ?
C100 Cl12 1.757(10) . ?
C200 Cl21 1.741(9) . ?
C200 Cl22 1.771(8) . ?
